data_7703379
loop_
_publ_author_name
'Halevas, Eleftherios'
'Mavroidi, Barbara'
'Antonoglou, Orestis'
'Hatzidimitriou, Antonios'
'Sagnou, Marina'
'Pantazaki, Anastasia A.'
'Litsardakis, George'
'Pelecanou, Maria'

_publ_section_title
;
 Structurally characterized gallium-chrysin complexes with anticancer
 potential.
;
_journal_issue 8
_journal_name_full 'Dalton transactions (Cambridge, England : 2003)'
_journal_page_first 2734
_journal_page_last 2746
_journal_paper_doi 10.1039/c9dt04540f
_journal_volume 49
_journal_year 2020
_chemical_formula_moiety 'C51 H39 Ga1 N6 O15'
_chemical_formula_sum 'C51 H39 Ga N6 O15'
_chemical_formula_weight 1045.62
_space_group_IT_number 2
_space_group_name_Hall '-P 1'
_space_group_name_H-M_alt 'P -1'
_symmetry_cell_setting triclinic
_symmetry_space_group_name_H-M 'P -1'
_atom_sites_solution_hydrogens difmap
_atom_sites_solution_primary other
_audit_update_record
;
2019-11-19 deposited with the CCDC.	2020-01-21 downloaded from the CCDC.
;
_cell_angle_alpha 64.532(5)
_cell_angle_beta 85.398(6)
_cell_angle_gamma 76.280(5)
_cell_formula_units_Z 2
_cell_length_a 12.7573(14)
_cell_length_b 14.3437(16)
_cell_length_c 14.3865(17)
_cell_measurement_reflns_used 279
_cell_measurement_temperature 295
_cell_measurement_theta_max 20
_cell_measurement_theta_min 10
_cell_volume 2308.2(5)
_computing_cell_refinement 'Apex2 (Bruker AXS, 2006)'
_computing_data_collection 'Apex2 (Bruker AXS, 2006)'
_computing_data_reduction 'Apex2 (Bruker AXS, 2006)'
_computing_molecular_graphics 'CAMERON (Watkin et al., 1996)'
_computing_publication_material 'CRYSTALS (Betteridge et al., 2003)'
_computing_structure_refinement 'CRYSTALS (Betteridge et al., 2003)'
_computing_structure_solution 'Superflip (Palatinus & Chapuis, 2007)'
_diffrn_ambient_temperature 295
_diffrn_measured_fraction_theta_full 0.981
_diffrn_measured_fraction_theta_max 0.974
_diffrn_measurement_device Area
_diffrn_measurement_device_type 'Bruker Kappa Apex2'
_diffrn_measurement_method '\f & \w scans'
_diffrn_radiation_monochromator graphite
_diffrn_radiation_type 'Mo K\a'
_diffrn_radiation_wavelength 0.71073
_diffrn_reflns_av_R_equivalents 0.056
_diffrn_reflns_limit_h_max 15
_diffrn_reflns_limit_h_min -15
_diffrn_reflns_limit_k_max 17
_diffrn_reflns_limit_k_min -17
_diffrn_reflns_limit_l_max 17
_diffrn_reflns_limit_l_min -17
_diffrn_reflns_number 66664
_diffrn_reflns_theta_full 25.028
_diffrn_reflns_theta_max 25.802
_diffrn_reflns_theta_min 1.568
_diffrn_standards_number 0
_exptl_absorpt_coefficient_mu 0.677
_exptl_absorpt_correction_T_max 0.93
_exptl_absorpt_correction_T_min 0.92
_exptl_absorpt_correction_type numerical
_exptl_absorpt_process_details
; 
 Analytical Absorption (De Meulenaer & Tompa, 1965) 
;
_exptl_crystal_colour yellow
_exptl_crystal_density_diffrn 1.504
_exptl_crystal_density_method 'not measured'
_exptl_crystal_description plate
_exptl_crystal_F_000 1076
_exptl_crystal_size_max 0.140
_exptl_crystal_size_mid 0.120
_exptl_crystal_size_min 0.110
_refine_diff_density_max 0.80
_refine_diff_density_min -0.78
_refine_ls_extinction_method None
_refine_ls_goodness_of_fit_ref 0.9992
_refine_ls_hydrogen_treatment constr
_refine_ls_matrix_type full
_refine_ls_number_parameters 658
_refine_ls_number_reflns 7023
_refine_ls_number_restraints 12
_refine_ls_R_factor_all 0.0832
_refine_ls_R_factor_gt 0.0657
_refine_ls_shift/su_max 0.0007225
_refine_ls_shift/su_mean 0.0000196
_refine_ls_structure_factor_coef Fsqd
_refine_ls_weighting_details
;
 Method, part 1, Chebychev polynomial, (Watkin, 1994, Prince, 1982) 
 [weight] = 1.0/[A~0~*T~0~(x)+A~1~*T~1~(x) ... +A~n-1~]*T~n-1~(x)] 
 where A~i~ are the Chebychev coefficients listed below and x= Fcalc/Fmax 
 Method = Robust Weighting (Prince, 1982) 
 W = [weight] * [1-(deltaF/6*sigmaF)^2^]^2^ 
 A~i~ are: 
 1.10 1.26 0.367 
;
_refine_ls_weighting_scheme calc
_refine_ls_wR_factor_all 0.0959
_refine_ls_wR_factor_gt 0.0912
_refine_ls_wR_factor_ref 0.0912
_reflns_limit_h_max 15
_reflns_limit_h_min -15
_reflns_limit_k_max 17
_reflns_limit_k_min -15
_reflns_limit_l_max 17
_reflns_limit_l_min 0
_reflns_number_gt 7023
_reflns_number_total 8671
_reflns_threshold_expression I>2.0\s(I)
_oxford_diffrn_Wilson_B_factor 2.50
_oxford_diffrn_Wilson_scale 445.39
_oxford_refine_ls_r_factor_ref 0.0657
_oxford_refine_ls_scale 0.077957(12)
_oxford_reflns_number_all 8262
_oxford_reflns_threshold_expression_ref I>2.0\s(I)
_cod_data_source_file c9dt04540f2.cif
_cod_data_source_block 1_CCDC1
_cod_depositor_comments
;
The following automatic conversions were performed:

data item '_atom_sites_solution_primary' value 'Other' was changed to
'other' in accordance with the
/home/data/users/saulius/crontab/automatic-downloads/rss-feeds/RSC/lib/dictionaries/cif_core.dic
dictionary named 'cif_core.dic' version 2.4.2 last updated on
2011-04-26.

Automatic conversion script
Id: cif_fix_values 7556 2019-12-06 15:28:31Z antanas 

 Adding full bibliography for 7703378--7703380.cif.
;
_cod_original_sg_symbol_H-M 'P -1 '
_cod_original_formula_sum 'C51 H39 Ga1 N6 O15'
_cod_database_code 7703379

loop_
_symmetry_equiv_pos_as_xyz
x,y,z
-x,-y,-z

loop_
_atom_site_label
_atom_site_type_symbol
_atom_site_fract_x
_atom_site_fract_y
_atom_site_fract_z
_atom_site_U_iso_or_equiv
_atom_site_occupancy
_atom_site_adp_type
_atom_site_refinement_flags_posn
_atom_site_refinement_flags_adp
Ga1 Ga 0.70089(4) 0.70860(4) 0.32549(3) 0.0336 1.0000 Uani . .
O1 O 0.7557(2) 0.7819(2) 0.19512(19) 0.0382 1.0000 Uani . U
O2 O 0.5534(2) 0.7497(2) 0.2709(2) 0.0401 1.0000 Uani . .
N1 N 0.8560(3) 0.6867(3) 0.3802(2) 0.0370 1.0000 Uani . .
N2 N 0.6799(3) 0.8320(2) 0.3652(2) 0.0388 1.0000 Uani . .
N3 N 0.6460(2) 0.6097(2) 0.4651(2) 0.0282 1.0000 Uani . .
N4 N 0.7369(2) 0.5665(2) 0.3144(2) 0.0328 1.0000 Uani . .
O3 O 0.4453(2) 0.8885(2) -0.0267(2) 0.0405 1.0000 Uani . .
O4 O 0.7867(2) 0.9411(3) -0.1593(2) 0.0634 1.0000 Uani . .
O5 O 0.6953(2) 0.6132(3) 1.0152(2) 0.0596 1.0000 Uani . .
O6 O 0.5413(2) 0.5602(3) 1.1394(2) 0.0600 1.0000 Uani . .
O7 O 0.3358(2) 0.6801(2) 0.8920(2) 0.0445 1.0000 Uani . .
O8 O 0.6088(2) 0.7814(2) 0.6579(2) 0.0552 1.0000 Uani . .
O9 O 0.7373(3) 0.1684(3) 0.6399(3) 0.0867 1.0000 Uani . .
O10 O 0.6761(3) 0.0345(3) 0.6616(3) 0.0773 1.0000 Uani . .
O11 O 0.6355(4) 0.1782(3) 0.5239(3) 0.0971 1.0000 Uani . .
O12 O 0.1907(4) 0.4031(4) 0.3508(4) 0.1199 1.0000 Uani . .
O13 O 0.0328(4) 0.3820(4) 0.3469(4) 0.1234 1.0000 Uani . .
O14 O 0.1697(3) 0.2614(4) 0.3498(3) 0.0885 1.0000 Uani . .
O15 O 1.0118(5) 0.8478(5) 0.6133(5) 0.1699 1.0000 Uani . .
N5 N 0.6833(3) 0.1278(3) 0.6077(3) 0.0593 1.0000 Uani . .
N6 N 0.1299(4) 0.3506(5) 0.3486(3) 0.0721 1.0000 Uani . .
C1 C 0.7076(3) 0.8224(3) 0.1052(3) 0.0353 1.0000 Uani . U
C2 C 0.7673(3) 0.8609(3) 0.0172(3) 0.0390 1.0000 Uani . .
C3 C 0.7208(3) 0.9070(3) -0.0802(3) 0.0411 1.0000 Uani . .
C4 C 0.6119(3) 0.9149(3) -0.0941(3) 0.0396 1.0000 Uani . .
C5 C 0.5519(3) 0.8780(3) -0.0084(3) 0.0317 1.0000 Uani . U
C6 C 0.5949(3) 0.8307(3) 0.0924(3) 0.0319 1.0000 Uani . U
C7 C 0.5247(3) 0.7950(3) 0.1758(3) 0.0332 1.0000 Uani . .
C8 C 0.4131(3) 0.8129(3) 0.1495(3) 0.0386 1.0000 Uani . .
C9 C 0.3772(3) 0.8570(3) 0.0512(3) 0.0344 1.0000 Uani . .
C10 C 0.2669(3) 0.8765(3) 0.0147(3) 0.0408 1.0000 Uani . .
C11 C 0.1871(4) 0.8423(4) 0.0827(4) 0.0581 1.0000 Uani . .
C12 C 0.0837(4) 0.8601(4) 0.0469(4) 0.0652 1.0000 Uani . .
C13 C 0.0576(4) 0.9143(4) -0.0560(4) 0.0637 1.0000 Uani . .
C14 C 0.1362(4) 0.9490(4) -0.1232(4) 0.0678 1.0000 Uani . .
C15 C 0.2405(3) 0.9305(4) -0.0892(4) 0.0526 1.0000 Uani . .
C16 C 0.9427(3) 0.6158(4) 0.3761(3) 0.0505 1.0000 Uani . .
C17 C 1.0463(4) 0.6224(5) 0.3855(4) 0.0689 1.0000 Uani . .
C18 C 1.0601(4) 0.7064(5) 0.4016(5) 0.0810 1.0000 Uani . .
C19 C 0.9728(4) 0.7809(4) 0.4074(4) 0.0676 1.0000 Uani . .
C20 C 0.8704(3) 0.7696(3) 0.3951(3) 0.0465 1.0000 Uani . .
C21 C 0.7699(4) 0.8464(3) 0.3948(3) 0.0470 1.0000 Uani . .
C22 C 0.7661(5) 0.9270(4) 0.4244(4) 0.0714 1.0000 Uani . .
C23 C 0.6678(6) 0.9948(4) 0.4210(4) 0.0811 1.0000 Uani . .
C24 C 0.5758(5) 0.9817(4) 0.3877(4) 0.0703 1.0000 Uani . .
C25 C 0.5859(4) 0.8996(4) 0.3602(3) 0.0549 1.0000 Uani . .
C26 C 0.5973(3) 0.6380(3) 0.5370(3) 0.0410 1.0000 Uani . .
C27 C 0.5602(3) 0.5680(3) 0.6267(3) 0.0431 1.0000 Uani . .
C28 C 0.5751(3) 0.4647(3) 0.6418(3) 0.0440 1.0000 Uani . .
C29 C 0.6254(3) 0.4337(3) 0.5681(3) 0.0405 1.0000 Uani . .
C30 C 0.6595(3) 0.5076(3) 0.4803(3) 0.0329 1.0000 Uani . .
C31 C 0.7108(3) 0.4839(3) 0.3947(3) 0.0331 1.0000 Uani . .
C32 C 0.7304(3) 0.3850(3) 0.3950(3) 0.0473 1.0000 Uani . .
C33 C 0.7788(4) 0.3718(4) 0.3116(4) 0.0571 1.0000 Uani . .
C34 C 0.8060(3) 0.4558(4) 0.2298(3) 0.0480 1.0000 Uani . .
C35 C 0.7839(3) 0.5520(3) 0.2336(3) 0.0390 1.0000 Uani . .
C36 C 0.6228(3) 0.6518(3) 0.9373(3) 0.0408 1.0000 Uani . .
C37 C 0.6554(3) 0.6967(3) 0.8380(3) 0.0439 1.0000 Uani . .
C38 C 0.5799(3) 0.7363(3) 0.7576(3) 0.0413 1.0000 Uani . .
C39 C 0.4731(3) 0.7316(3) 0.7760(3) 0.0425 1.0000 Uani . .
C40 C 0.4422(3) 0.6858(3) 0.8768(3) 0.0377 1.0000 Uani . .
C41 C 0.5142(3) 0.6451(3) 0.9590(3) 0.0359 1.0000 Uani . .
C42 C 0.4787(3) 0.5969(3) 1.0628(3) 0.0430 1.0000 Uani . .
C43 C 0.3667(3) 0.5946(3) 1.0718(3) 0.0423 1.0000 Uani . .
C44 C 0.3001(3) 0.6342(3) 0.9901(3) 0.0407 1.0000 Uani . .
C45 C 0.1848(3) 0.6348(3) 0.9918(3) 0.0441 1.0000 Uani . .
C46 C 0.1411(4) 0.5727(4) 1.0824(4) 0.0637 1.0000 Uani . .
C47 C 0.0333(4) 0.5733(5) 1.0854(5) 0.0830 1.0000 Uani . .
C48 C -0.0323(4) 0.6338(5) 1.0008(5) 0.0726 1.0000 Uani . .
C49 C 0.0096(4) 0.6954(4) 0.9112(4) 0.0624 1.0000 Uani . .
C50 C 0.1185(3) 0.6957(4) 0.9066(4) 0.0502 1.0000 Uani . .
C51 C 0.9579(8) 0.9301(7) 0.6383(6) 0.1445 1.0000 Uani . .
H21 H 0.8396 0.8558 0.0247 0.0466 1.0000 Uiso R .
H41 H 0.5807 0.9448 -0.1584 0.0478 1.0000 Uiso R .
H51 H 0.6612 0.5878 1.0675 0.0890 1.0000 Uiso R .
H81 H 0.3652 0.7935 0.2020 0.0452 1.0000 Uiso R .
H111 H 0.2027 0.8069 0.1529 0.0697 1.0000 Uiso R .
H121 H 0.0305 0.8358 0.0936 0.0783 1.0000 Uiso R .
H131 H -0.0130 0.9270 -0.0801 0.0759 1.0000 Uiso R .
H141 H 0.1197 0.9859 -0.1940 0.0807 1.0000 Uiso R .
H151 H 0.2945 0.9532 -0.1368 0.0629 1.0000 Uiso R .
H161 H 0.9327 0.5581 0.3652 0.0612 1.0000 Uiso R .
H171 H 1.1051 0.5718 0.3804 0.0828 1.0000 Uiso R .
H181 H 1.1297 0.7138 0.4077 0.0974 1.0000 Uiso R .
H191 H 0.9817 0.8385 0.4188 0.0810 1.0000 Uiso R .
H221 H 0.8291 0.9361 0.4455 0.0863 1.0000 Uiso R .
H231 H 0.6635 1.0490 0.4416 0.0972 1.0000 Uiso R .
H241 H 0.5087 1.0269 0.3840 0.0842 1.0000 Uiso R .
H251 H 0.5249 0.8901 0.3362 0.0660 1.0000 Uiso R .
H261 H 0.5881 0.7085 0.5267 0.0487 1.0000 Uiso R .
H271 H 0.5257 0.5914 0.6749 0.0519 1.0000 Uiso R .
H281 H 0.5508 0.4165 0.7016 0.0528 1.0000 Uiso R .
H291 H 0.6352 0.3645 0.5766 0.0487 1.0000 Uiso R .
H321 H 0.7109 0.3293 0.4505 0.0572 1.0000 Uiso R .
H331 H 0.7936 0.3058 0.3107 0.0692 1.0000 Uiso R .
H341 H 0.8385 0.4483 0.1729 0.0578 1.0000 Uiso R .
H351 H 0.8020 0.6091 0.1794 0.0471 1.0000 Uiso R .
H371 H 0.7265 0.7010 0.8242 0.0527 1.0000 Uiso R .
H391 H 0.4245 0.7576 0.7223 0.0505 1.0000 Uiso R .
H431 H 0.3394 0.5652 1.1365 0.0510 1.0000 Uiso R .
H461 H 0.1844 0.5313 1.1406 0.0760 1.0000 Uiso R .
H471 H 0.0043 0.5310 1.1461 0.0998 1.0000 Uiso R .
H481 H -0.1061 0.6334 1.0038 0.0868 1.0000 Uiso R .
H491 H -0.0338 0.7370 0.8532 0.0749 1.0000 Uiso R .
H501 H 0.1462 0.7377 0.8455 0.0594 1.0000 Uiso R .
H511 H 0.9882 0.9247 0.7004 0.2172 1.0000 Uiso R .
H512 H 0.9634 0.9983 0.5833 0.2170 1.0000 Uiso R .
H513 H 0.8825 0.9284 0.6486 0.2172 1.0000 Uiso R .
H514 H 0.6745 0.7711 0.6518 0.0829 1.0000 Uiso R .
H515 H 0.9776 0.8010 0.6259 0.2553 1.0000 Uiso R .
H516 H 0.7537 0.9734 -0.2153 0.0947 1.0000 Uiso R .

loop_
_atom_site_aniso_label
_atom_site_aniso_U_11
_atom_site_aniso_U_22
_atom_site_aniso_U_33
_atom_site_aniso_U_23
_atom_site_aniso_U_13
_atom_site_aniso_U_12
Ga1 0.0304(2) 0.0368(3) 0.0290(2) -0.00852(19) -0.00055(17) -0.00963(19)
O1 0.0309(13) 0.0438(14) 0.0329(13) -0.0065(11) -0.0011(10) -0.0145(11)
O2 0.0274(14) 0.0500(18) 0.0340(16) -0.0086(13) -0.0014(12) -0.0103(13)
N1 0.0307(18) 0.039(2) 0.0341(18) -0.0097(15) -0.0156(15) 0.0000(15)
N2 0.042(2) 0.0327(19) 0.0344(18) -0.0077(15) 0.0009(15) -0.0089(16)
N3 0.0256(16) 0.0353(18) 0.0246(16) -0.0138(14) 0.0006(13) -0.0061(13)
N4 0.0283(17) 0.0416(19) 0.0311(17) -0.0155(15) 0.0066(13) -0.0144(14)
O3 0.0343(15) 0.0455(17) 0.0382(15) -0.0136(13) -0.0056(12) -0.0085(13)
O4 0.0454(18) 0.087(2) 0.0360(17) -0.0039(16) 0.0075(14) -0.0201(17)
O5 0.0402(17) 0.092(3) 0.0468(18) -0.0269(17) -0.0030(14) -0.0186(17)
O6 0.0483(19) 0.087(2) 0.0398(18) -0.0224(17) 0.0036(15) -0.0154(17)
O7 0.0302(15) 0.0558(18) 0.0467(17) -0.0230(14) 0.0029(12) -0.0063(13)
O8 0.0502(19) 0.065(2) 0.0457(17) -0.0197(16) 0.0121(14) -0.0152(16)
O9 0.104(3) 0.078(3) 0.084(3) -0.028(2) -0.004(2) -0.041(2)
O10 0.092(3) 0.058(2) 0.064(2) 0.0034(18) -0.012(2) -0.037(2)
O11 0.117(3) 0.072(3) 0.073(3) 0.010(2) -0.031(2) -0.037(2)
O12 0.087(4) 0.130(4) 0.163(5) -0.081(4) -0.007(3) -0.022(3)
O13 0.057(3) 0.137(4) 0.135(4) -0.035(3) 0.007(3) 0.008(3)
O14 0.072(3) 0.083(3) 0.099(3) -0.030(3) 0.029(2) -0.022(2)
O15 0.167(6) 0.146(5) 0.220(7) -0.099(5) 0.070(5) -0.058(5)
N5 0.059(3) 0.058(3) 0.053(3) -0.009(2) 0.003(2) -0.027(2)
N6 0.052(3) 0.083(4) 0.058(3) -0.017(3) 0.008(2) -0.002(3)
C1 0.0333(16) 0.0351(16) 0.0352(16) -0.0104(14) 0.0019(13) -0.0128(13)
C2 0.029(2) 0.042(2) 0.040(2) -0.0103(19) -0.0005(17) -0.0116(18)
C3 0.039(2) 0.040(2) 0.034(2) -0.0069(18) 0.0070(18) -0.0111(19)
C4 0.042(2) 0.040(2) 0.030(2) -0.0097(18) -0.0016(18) -0.0067(19)
C5 0.0295(16) 0.0265(16) 0.0363(16) -0.0105(13) -0.0020(14) -0.0057(13)
C6 0.0309(16) 0.0243(16) 0.0389(17) -0.0118(13) 0.0030(14) -0.0072(13)
C7 0.030(2) 0.028(2) 0.039(2) -0.0126(18) -0.0018(17) -0.0051(16)
C8 0.031(2) 0.034(2) 0.045(2) -0.0116(18) 0.0079(18) -0.0101(17)
C9 0.032(2) 0.029(2) 0.040(2) -0.0122(18) -0.0017(17) -0.0063(17)
C10 0.032(2) 0.032(2) 0.064(3) -0.025(2) -0.002(2) -0.0067(17)
C11 0.041(3) 0.065(3) 0.068(3) -0.029(3) 0.000(2) -0.010(2)
C12 0.026(2) 0.082(4) 0.095(4) -0.044(3) 0.006(3) -0.013(2)
C13 0.038(3) 0.069(3) 0.088(4) -0.037(3) -0.016(3) -0.006(2)
C14 0.055(3) 0.074(4) 0.068(3) -0.020(3) -0.023(3) -0.016(3)
C15 0.039(2) 0.056(3) 0.054(3) -0.011(2) -0.013(2) -0.013(2)
C16 0.043(3) 0.053(3) 0.049(3) -0.014(2) -0.014(2) -0.008(2)
C17 0.042(3) 0.074(4) 0.083(4) -0.025(3) -0.007(3) -0.010(3)
C18 0.046(3) 0.092(5) 0.097(5) -0.029(4) -0.015(3) -0.017(3)
C19 0.063(3) 0.063(3) 0.080(4) -0.024(3) -0.017(3) -0.025(3)
C20 0.048(3) 0.046(3) 0.041(2) -0.010(2) -0.0084(19) -0.016(2)
C21 0.061(3) 0.041(3) 0.033(2) -0.0059(19) -0.006(2) -0.015(2)
C22 0.101(5) 0.052(3) 0.069(4) -0.029(3) -0.009(3) -0.021(3)
C23 0.120(5) 0.050(3) 0.075(4) -0.032(3) 0.003(4) -0.012(4)
C24 0.085(4) 0.043(3) 0.069(4) -0.020(3) 0.013(3) 0.000(3)
C25 0.057(3) 0.048(3) 0.049(3) -0.012(2) 0.007(2) -0.012(2)
C26 0.044(2) 0.041(2) 0.041(2) -0.020(2) 0.0032(19) -0.0104(19)
C27 0.046(3) 0.051(3) 0.033(2) -0.019(2) 0.0109(18) -0.014(2)
C28 0.047(3) 0.049(3) 0.028(2) -0.0058(19) 0.0055(18) -0.018(2)
C29 0.045(2) 0.040(2) 0.039(2) -0.0164(19) 0.0074(19) -0.0169(19)
C30 0.030(2) 0.036(2) 0.032(2) -0.0134(17) -0.0006(16) -0.0087(17)
C31 0.0243(19) 0.039(2) 0.035(2) -0.0141(18) -0.0026(16) -0.0077(17)
C32 0.056(3) 0.040(2) 0.047(3) -0.018(2) 0.011(2) -0.016(2)
C33 0.065(3) 0.049(3) 0.069(3) -0.037(3) 0.015(3) -0.014(2)
C34 0.047(3) 0.060(3) 0.050(3) -0.035(2) 0.011(2) -0.015(2)
C35 0.035(2) 0.052(3) 0.031(2) -0.018(2) 0.0056(17) -0.014(2)
C36 0.040(2) 0.043(2) 0.049(3) -0.028(2) 0.008(2) -0.0115(19)
C37 0.038(2) 0.048(3) 0.053(3) -0.027(2) 0.012(2) -0.017(2)
C38 0.049(3) 0.039(2) 0.039(2) -0.0173(19) 0.010(2) -0.015(2)
C39 0.036(2) 0.047(3) 0.043(2) -0.019(2) -0.0034(19) -0.0053(19)
C40 0.034(2) 0.036(2) 0.045(2) -0.0215(19) 0.0083(18) -0.0065(18)
C41 0.034(2) 0.039(2) 0.040(2) -0.0216(19) 0.0073(18) -0.0102(18)
C42 0.043(2) 0.044(3) 0.046(3) -0.025(2) 0.005(2) -0.007(2)
C43 0.037(2) 0.050(3) 0.039(2) -0.018(2) 0.0112(19) -0.014(2)
C44 0.044(2) 0.036(2) 0.046(2) -0.022(2) 0.012(2) -0.0091(19)
C45 0.035(2) 0.045(3) 0.058(3) -0.029(2) 0.011(2) -0.009(2)
C46 0.045(3) 0.070(3) 0.070(3) -0.022(3) 0.008(2) -0.019(3)
C47 0.051(3) 0.097(5) 0.087(4) -0.022(4) 0.021(3) -0.030(3)
C48 0.041(3) 0.090(4) 0.095(4) -0.047(4) 0.018(3) -0.023(3)
C49 0.039(3) 0.080(4) 0.077(4) -0.046(3) -0.006(2) -0.002(3)
C50 0.038(2) 0.062(3) 0.059(3) -0.036(2) 0.011(2) -0.011(2)
C51 0.199(10) 0.118(7) 0.120(7) -0.060(6) 0.031(6) -0.033(7)

loop_
_atom_type_symbol
_atom_type_scat_dispersion_real
_atom_type_scat_dispersion_imag
_atom_type_scat_Cromer_Mann_a1
_atom_type_scat_Cromer_Mann_b1
_atom_type_scat_Cromer_Mann_a2
_atom_type_scat_Cromer_Mann_b2
_atom_type_scat_Cromer_Mann_a3
_atom_type_scat_Cromer_Mann_b3
_atom_type_scat_Cromer_Mann_a4
_atom_type_scat_Cromer_Mann_b4
_atom_type_scat_Cromer_Mann_c
_atom_type_scat_source
C 0.0033 0.0016 2.3100 20.8439 1.0200 10.2075 1.5886 0.5687 0.8650 51.6512 0.2156 'International Tables Vol C 4.2.6.8 and 6.1.1.4'
H 0.0000 0.0000 0.4930 10.5109 0.3229 26.1257 0.1402 3.1424 0.0408 57.7998 0.0030 'International Tables Vol C 4.2.6.8 and 6.1.1.4'
N 0.0061 0.0033 12.2126 0.0057 3.1322 9.8933 2.0125 28.9975 1.1663 0.5826 -11.5290 'International Tables Vol C 4.2.6.8 and 6.1.1.4'
O 0.0106 0.0060 3.0485 13.2771 2.2868 5.7011 1.5463 0.3239 0.8670 32.9089 0.2508 'International Tables Vol C 4.2.6.8 and 6.1.1.4'
Ga 0.2307 1.6083 15.2354 3.0669 6.7006 0.2412 4.3591 10.7805 2.9623 61.4135 1.7189 'International Tables Vol C 4.2.6.8 and 6.1.1.4'

loop_
_geom_angle_atom_site_label_1
_geom_angle_atom_site_label_2
_geom_angle_atom_site_label_3
_geom_angle
_geom_angle_publ_flag
O1 Ga1 O2 92.91(11) yes
O1 Ga1 N1 84.53(12) yes
O2 Ga1 N1 172.02(13) yes
O1 Ga1 N2 94.00(12) yes
O2 Ga1 N2 93.62(13) yes
N1 Ga1 N2 79.05(14) yes
O1 Ga1 N3 172.24(13) yes
O2 Ga1 N3 87.63(11) yes
N1 Ga1 N3 95.92(12) yes
N2 Ga1 N3 93.69(12) yes
O1 Ga1 N4 93.74(12) yes
O2 Ga1 N4 94.62(12) yes
N1 Ga1 N4 93.09(13) yes
N2 Ga1 N4 168.38(12) yes
N3 Ga1 N4 78.50(12) yes
Ga1 O1 C1 128.1(2) yes
Ga1 O2 C7 126.0(2) yes
Ga1 N1 C16 125.8(3) yes
Ga1 N1 C20 113.4(3) yes
C16 N1 C20 118.5(4) yes
Ga1 N2 C21 115.7(3) yes
Ga1 N2 C25 125.0(3) yes
C21 N2 C25 119.2(4) yes
Ga1 N3 C26 126.4(3) yes
Ga1 N3 C30 115.2(2) yes
C26 N3 C30 118.3(3) yes
Ga1 N4 C31 116.5(2) yes
Ga1 N4 C35 124.5(3) yes
C31 N4 C35 119.0(3) yes
C5 O3 C9 121.2(3) yes
C3 O4 H516 112.3 no
C36 O5 H51 104.8 no
C40 O7 C44 119.7(3) yes
C38 O8 H514 112.4 no
C51 O15 H515 114.1 no
O10 N5 O11 119.8(4) yes
O10 N5 O9 119.3(4) yes
O11 N5 O9 120.8(4) yes
O14 N6 O12 118.5(5) yes
O14 N6 O13 120.1(6) yes
O12 N6 O13 121.5(6) yes
O1 C1 C2 118.9(3) yes
O1 C1 C6 123.1(3) yes
C2 C1 C6 118.0(3) yes
C1 C2 C3 121.8(4) yes
C1 C2 H21 118.6 no
C3 C2 H21 119.6 no
C2 C3 O4 116.4(4) yes
C2 C3 C4 120.9(4) yes
O4 C3 C4 122.7(4) yes
C3 C4 C5 118.0(4) yes
C3 C4 H41 121.4 no
C5 C4 H41 120.6 no
C4 C5 O3 115.5(3) yes
C4 C5 C6 123.4(4) yes
O3 C5 C6 121.1(3) yes
C1 C6 C5 117.8(3) yes
C1 C6 C7 123.8(3) yes
C5 C6 C7 118.5(3) yes
C6 C7 O2 124.9(3) yes
C6 C7 C8 116.6(3) yes
O2 C7 C8 118.4(3) yes
C7 C8 C9 121.9(4) yes
C7 C8 H81 118.5 no
C9 C8 H81 119.6 no
O3 C9 C8 120.5(3) yes
O3 C9 C10 112.3(3) yes
C8 C9 C10 127.1(4) yes
C9 C10 C11 121.1(4) yes
C9 C10 C15 120.4(4) yes
C11 C10 C15 118.5(4) yes
C10 C11 C12 120.3(5) yes
C10 C11 H111 120.0 no
C12 C11 H111 119.6 no
C11 C12 C13 121.0(5) yes
C11 C12 H121 119.6 no
C13 C12 H121 119.5 no
C12 C13 C14 118.8(4) yes
C12 C13 H131 120.8 no
C14 C13 H131 120.4 no
C13 C14 C15 121.2(5) yes
C13 C14 H141 119.8 no
C15 C14 H141 119.0 no
C10 C15 C14 120.2(5) yes
C10 C15 H151 119.6 no
C14 C15 H151 120.2 no
N1 C16 C17 123.7(5) yes
N1 C16 H161 118.5 no
C17 C16 H161 117.8 no
C16 C17 C18 117.4(5) yes
C16 C17 H171 120.9 no
C18 C17 H171 121.7 no
C17 C18 C19 120.8(5) yes
C17 C18 H181 119.8 no
C19 C18 H181 119.4 no
C18 C19 C20 118.1(5) yes
C18 C19 H191 121.3 no
C20 C19 H191 120.6 no
C19 C20 N1 121.4(4) yes
C19 C20 C21 123.7(4) yes
N1 C20 C21 114.8(4) yes
C20 C21 N2 115.3(4) yes
C20 C21 C22 123.4(4) yes
N2 C21 C22 121.2(5) yes
C21 C22 C23 118.8(5) yes
C21 C22 H221 120.6 no
C23 C22 H221 120.6 no
C22 C23 C24 119.9(5) yes
C22 C23 H231 119.9 no
C24 C23 H231 120.2 no
C23 C24 C25 118.0(5) yes
C23 C24 H241 121.4 no
C25 C24 H241 120.6 no
C24 C25 N2 122.8(5) yes
C24 C25 H251 119.4 no
N2 C25 H251 117.8 no
N3 C26 C27 123.0(4) yes
N3 C26 H261 118.5 no
C27 C26 H261 118.6 no
C26 C27 C28 118.3(4) yes
C26 C27 H271 120.2 no
C28 C27 H271 121.6 no
C27 C28 C29 119.7(4) yes
C27 C28 H281 119.5 no
C29 C28 H281 120.8 no
C28 C29 C30 119.1(4) yes
C28 C29 H291 120.8 no
C30 C29 H291 120.0 no
C29 C30 N3 121.7(3) yes
C29 C30 C31 123.6(4) yes
N3 C30 C31 114.7(3) yes
C30 C31 N4 115.1(3) yes
C30 C31 C32 123.5(3) yes
N4 C31 C32 121.3(4) yes
C31 C32 C33 118.7(4) yes
C31 C32 H321 120.1 no
C33 C32 H321 121.2 no
C32 C33 C34 120.1(4) yes
C32 C33 H331 120.1 no
C34 C33 H331 119.8 no
C33 C34 C35 118.5(4) yes
C33 C34 H341 121.2 no
C35 C34 H341 120.2 no
C34 C35 N4 122.3(4) yes
C34 C35 H351 119.5 no
N4 C35 H351 118.2 no
O5 C36 C37 119.5(4) yes
O5 C36 C41 119.7(4) yes
C37 C36 C41 120.9(4) yes
C36 C37 C38 119.1(4) yes
C36 C37 H371 120.5 no
C38 C37 H371 120.3 no
C37 C38 O8 121.1(4) yes
C37 C38 C39 121.6(4) yes
O8 C38 C39 117.4(4) yes
C38 C39 C40 118.3(4) yes
C38 C39 H391 120.5 no
C40 C39 H391 121.3 no
C39 C40 O7 116.6(4) yes
C39 C40 C41 122.3(4) yes
O7 C40 C41 121.1(3) yes
C36 C41 C40 117.9(4) yes
C36 C41 C42 121.7(4) yes
C40 C41 C42 120.4(4) yes
C41 C42 O6 122.3(4) yes
C41 C42 C43 115.0(4) yes
O6 C42 C43 122.7(4) yes
C42 C43 C44 122.6(4) yes
C42 C43 H431 118.7 no
C44 C43 H431 118.7 no
O7 C44 C43 121.3(4) yes
O7 C44 C45 112.2(4) yes
C43 C44 C45 126.5(4) yes
C44 C45 C46 119.2(4) yes
C44 C45 C50 121.9(4) yes
C46 C45 C50 118.9(4) yes
C45 C46 C47 119.8(5) yes
C45 C46 H461 120.1 no
C47 C46 H461 120.1 no
C46 C47 C48 121.2(5) yes
C46 C47 H471 119.7 no
C48 C47 H471 119.1 no
C47 C48 C49 119.5(5) yes
C47 C48 H481 120.4 no
C49 C48 H481 120.1 no
C48 C49 C50 120.1(5) yes
C48 C49 H491 120.6 no
C50 C49 H491 119.3 no
C49 C50 C45 120.4(4) yes
C49 C50 H501 119.5 no
C45 C50 H501 120.1 no
O15 C51 H511 111.3 no
O15 C51 H512 110.7 no
H511 C51 H512 107.5 no
O15 C51 H513 109.9 no
H511 C51 H513 108.8 no
H512 C51 H513 108.6 no

loop_
_geom_bond_atom_site_label_1
_geom_bond_atom_site_label_2
_geom_bond_distance
_geom_bond_publ_flag
Ga1 O1 1.886(2) yes
Ga1 O2 1.954(3) yes
Ga1 N1 2.092(3) yes
Ga1 N2 2.037(3) yes
Ga1 N3 2.081(3) yes
Ga1 N4 2.052(3) yes
O1 C1 1.304(4) yes
O2 C7 1.278(4) yes
N1 C16 1.330(5) yes
N1 C20 1.349(5) yes
N2 C21 1.346(5) yes
N2 C25 1.337(5) yes
N3 C26 1.326(5) yes
N3 C30 1.354(5) yes
N4 C31 1.341(4) yes
N4 C35 1.338(5) yes
O3 C5 1.366(4) yes
O3 C9 1.345(4) yes
O4 C3 1.343(4) yes
O4 H516 0.826 no
O5 C36 1.344(5) yes
O5 H51 0.822 no
O6 C42 1.255(5) yes
O7 C40 1.372(4) yes
O7 C44 1.368(5) yes
O8 C38 1.357(5) yes
O8 H514 0.820 no
O9 N5 1.225(5) yes
O10 N5 1.247(5) yes
O11 N5 1.228(5) yes
O12 N6 1.212(6) yes
O13 N6 1.212(5) yes
O14 N6 1.253(6) yes
O15 C51 1.391(8) yes
O15 H515 0.834 no
C1 C2 1.390(5) yes
C1 C6 1.434(5) yes
C2 C3 1.379(5) yes
C2 H21 0.920 no
C3 C4 1.390(5) yes
C4 C5 1.366(5) yes
C4 H41 0.913 no
C5 C6 1.404(5) yes
C6 C7 1.421(5) yes
C7 C8 1.437(5) yes
C8 C9 1.344(5) yes
C8 H81 0.920 no
C9 C10 1.463(5) yes
C10 C11 1.378(6) yes
C10 C15 1.381(6) yes
C11 C12 1.380(6) yes
C11 H111 0.928 no
C12 C13 1.369(7) yes
C12 H121 0.933 no
C13 C14 1.362(7) yes
C13 H131 0.939 no
C14 C15 1.380(6) yes
C14 H141 0.938 no
C15 H151 0.943 no
C16 C17 1.368(6) yes
C16 H161 0.944 no
C17 C18 1.373(7) yes
C17 H171 0.935 no
C18 C19 1.373(7) yes
C18 H181 0.934 no
C19 C20 1.388(6) yes
C19 H191 0.941 no
C20 C21 1.479(6) yes
C21 C22 1.383(6) yes
C22 C23 1.383(8) yes
C22 H221 0.936 no
C23 C24 1.383(8) yes
C23 H231 0.932 no
C24 C25 1.372(7) yes
C24 H241 0.933 no
C25 H251 0.936 no
C26 C27 1.382(5) yes
C26 H261 0.935 no
C27 C28 1.370(6) yes
C27 H271 0.932 no
C28 C29 1.376(6) yes
C28 H281 0.928 no
C29 C30 1.373(5) yes
C29 H291 0.926 no
C30 C31 1.479(5) yes
C31 C32 1.379(5) yes
C32 C33 1.370(6) yes
C32 H321 0.923 no
C33 C34 1.368(6) yes
C33 H331 0.926 no
C34 C35 1.365(6) yes
C34 H341 0.924 no
C35 H351 0.919 no
C36 C37 1.368(5) yes
C36 C41 1.412(5) yes
C37 C38 1.394(6) yes
C37 H371 0.923 no
C38 C39 1.379(5) yes
C39 C40 1.380(5) yes
C39 H391 0.916 no
C40 C41 1.382(5) yes
C41 C42 1.437(5) yes
C42 C43 1.431(5) yes
C43 C44 1.336(6) yes
C43 H431 0.919 no
C44 C45 1.468(6) yes
C45 C46 1.387(6) yes
C45 C50 1.369(6) yes
C46 C47 1.371(6) yes
C46 H461 0.921 no
C47 C48 1.359(7) yes
C47 H471 0.931 no
C48 C49 1.365(7) yes
C48 H481 0.940 no
C49 C50 1.387(6) yes
C49 H491 0.921 no
C50 H501 0.925 no
C51 H511 0.967 no
C51 H512 0.972 no
C51 H513 0.966 no

loop_
_geom_hbond_atom_site_label_D
_geom_hbond_atom_site_label_H
_geom_hbond_atom_site_label_A
_geom_hbond_site_symmetry_A
_geom_hbond_angle_DHA
_geom_hbond_distance_DH
_geom_hbond_distance_HA
_geom_hbond_distance_DA
_geom_hbond_publ_flag
O5 H51 O6 . 155.05(13) 0.822 1.802 2.571(7) yes
O5 H51 C42 . 122.44(13) 0.822 2.306 2.833(7) yes
C18 H181 O9 2_766 148.85(16) 0.934 2.526 3.360(7) yes
C23 H231 O11 1_565 170.31(16) 0.932 2.543 3.466(7) yes
C25 H251 O10 2_666 133.11(15) 0.936 2.539 3.252(7) yes
C26 H261 O8 . 128.86(11) 0.935 2.577 3.246(7) yes
C29 H291 O9 . 154.64(12) 0.926 2.585 3.444(7) yes
C32 H321 O11 . 152.39(14) 0.923 2.366 3.213(7) yes
O8 H514 O14 2_666 174.92(14) 0.820 1.932 2.750(7) yes
O15 H515 O13 2_666 151.78(17) 0.834 2.517 3.276(7) yes
O15 H515 O14 2_666 154.8(2) 0.834 2.208 2.984(7) yes
O4 H516 O10 1_564 174.81(15) 0.826 1.850 2.673(7) yes
